data_1517266
loop_
_publ_author_name
'Yang, Yong-Xun'
'Shan, Lei'
'Liu, Qing-Xin'
'Shen, Yun-Heng'
'Zhang, Jian-Ping'
'Ye, Ji'
'Xu, Xi-Ke'
'Li, Hui-Liang'
'Zhang, Wei-Dong'

_publ_section_title
;
 Carpedilactones A-D, Four New Isomeric Sesquiterpene Lactone Dimers with
 Potent Cytotoxicity from Carpesium faberi.
;
_journal_issue 16
_journal_name_full 'Organic letters'
_journal_page_first 4216
_journal_page_last 4219
_journal_paper_doi 10.1021/ol501923k
_journal_volume 16
_journal_year 2014
_chemical_absolute_configuration ad
_chemical_formula_sum 'C65 H87 N O14'
_chemical_formula_weight 1106.36
_chemical_name_systematic
; 
 ? 
;
_space_group_IT_number 1
_symmetry_cell_setting triclinic
_symmetry_space_group_name_Hall 'P 1'
_symmetry_space_group_name_H-M 'P 1'
_atom_sites_solution_hydrogens geom
_atom_sites_solution_primary direct
_atom_sites_solution_secondary difmap
_audit_creation_method SHELXL-97
_cell_angle_alpha 88.4590(10)
_cell_angle_beta 75.6040(10)
_cell_angle_gamma 82.9560(10)
_cell_formula_units_Z 1
_cell_length_a 11.0003(2)
_cell_length_b 11.3149(2)
_cell_length_c 11.9224(2)
_cell_measurement_reflns_used 9277
_cell_measurement_temperature 140(2)
_cell_measurement_theta_max 68.90
_cell_measurement_theta_min 3.83
_cell_volume 1426.49(4)
_computing_cell_refinement 'Bruker SAINT'
_computing_data_collection 'Bruker APEX2'
_computing_data_reduction 'Bruker SAINT'
_computing_molecular_graphics 'Bruker SHELXTL'
_computing_publication_material 'Bruker SHELXTL'
_computing_structure_refinement 'SHELXL-97 (Sheldrick, 1997)'
_computing_structure_solution 'SHELXS-97 (Sheldrick, 1990)'
_diffrn_ambient_temperature 140(2)
_diffrn_measured_fraction_theta_full 0.954
_diffrn_measured_fraction_theta_max 0.954
_diffrn_measurement_device_type 'Bruker APEX-II CCD'
_diffrn_measurement_method '\f and \w scans'
_diffrn_radiation_monochromator graphite
_diffrn_radiation_source 'fine-focus sealed tube'
_diffrn_radiation_type CuK\a
_diffrn_radiation_wavelength 1.54178
_diffrn_reflns_av_R_equivalents 0.0279
_diffrn_reflns_av_sigmaI/netI 0.0541
_diffrn_reflns_limit_h_max 11
_diffrn_reflns_limit_h_min -13
_diffrn_reflns_limit_k_max 13
_diffrn_reflns_limit_k_min -13
_diffrn_reflns_limit_l_max 14
_diffrn_reflns_limit_l_min -14
_diffrn_reflns_number 12257
_diffrn_reflns_theta_full 67.48
_diffrn_reflns_theta_max 67.48
_diffrn_reflns_theta_min 3.83
_diffrn_standards_number 0
_exptl_absorpt_coefficient_mu 0.724
_exptl_absorpt_correction_T_max 0.8991
_exptl_absorpt_correction_T_min 0.8121
_exptl_absorpt_correction_type multi-scan
_exptl_absorpt_process_details sadabs
_exptl_crystal_colour colourless
_exptl_crystal_density_diffrn 1.288
_exptl_crystal_density_method 'not measured'
_exptl_crystal_description block
_exptl_crystal_F_000 596
_exptl_crystal_size_max 0.30
_exptl_crystal_size_mid 0.20
_exptl_crystal_size_min 0.15
_refine_diff_density_max 0.317
_refine_diff_density_min -0.645
_refine_diff_density_rms 0.068
_refine_ls_abs_structure_details 'Flack H D (1983), Acta Cryst. A39, 876-881'
_refine_ls_abs_structure_Flack 0.18(13)
_refine_ls_extinction_method none
_refine_ls_goodness_of_fit_ref 1.041
_refine_ls_hydrogen_treatment mixed
_refine_ls_matrix_type full
_refine_ls_number_parameters 736
_refine_ls_number_reflns 7044
_refine_ls_number_restraints 5
_refine_ls_restrained_S_all 1.058
_refine_ls_R_factor_all 0.0439
_refine_ls_R_factor_gt 0.0432
_refine_ls_shift/su_max 0.064
_refine_ls_shift/su_mean 0.002
_refine_ls_structure_factor_coef Fsqd
_refine_ls_weighting_details 'calc w=1/[\s^2^(Fo^2^)+(0.0882P)^2^+0.2018P] where P=(Fo^2^+2Fc^2^)/3'
_refine_ls_weighting_scheme calc
_refine_ls_wR_factor_gt 0.1166
_refine_ls_wR_factor_ref 0.1195
_reflns_number_gt 6987
_reflns_number_total 7044
_reflns_threshold_expression >2sigma(I)
_cod_data_source_file ol501923k_si_002.cif
_cod_data_source_block cu_dm14050_0m
_cod_depositor_comments
;
The following automatic conversions were performed:

'_symmetry_cell_setting' value 'Triclinic' changed to 'triclinic'
according to
/usr/data/users/saulius/crontab/automatic-downloads/rss-feeds/ACS/lib/dictionaries/cif_core.dic
dictionary named 'cif_core.dic' version 2.4.2 from 2011-04-26.

Automatic conversion script
Id: cif_fix_values 2281 2013-09-26 08:29:07Z andrius 

 Adding full bibliography for 1517265--1517268.cif.
;
_cod_original_cell_volume 1426.50(4)
_cod_original_sg_symbol_H-M P1
_cod_database_code 1517266

loop_
_symmetry_equiv_pos_as_xyz
'x, y, z'

loop_
_atom_site_label
_atom_site_type_symbol
_atom_site_fract_x
_atom_site_fract_y
_atom_site_fract_z
_atom_site_U_iso_or_equiv
_atom_site_adp_type
_atom_site_occupancy
_atom_site_symmetry_multiplicity
_atom_site_calc_flag
_atom_site_refinement_flags
O1 O 0.4247(2) 0.66938(18) 0.36402(17) 0.0378(4) Uani 1 1 d .
O2 O 0.63953(19) 0.61228(15) 0.20058(16) 0.0307(4) Uani 1 1 d .
H2 H 0.5686 0.6013 0.2433 0.046 Uiso 1 1 calc R
O3 O 0.15720(19) 1.22297(15) 0.14777(16) 0.0310(4) Uani 1 1 d .
O4 O 0.17457(17) 1.06167(15) 0.25459(14) 0.0258(4) Uani 1 1 d .
O5 O 0.0037(2) 0.44667(19) -0.26015(17) 0.0436(5) Uani 1 1 d .
O6 O 0.1215(2) 0.59693(16) -0.30260(15) 0.0334(4) Uani 1 1 d .
O1A O 0.5761(2) 0.54554(15) 1.00826(15) 0.0318(4) Uani 1 1 d .
H1A H 0.6024 0.5772 1.0592 0.048 Uiso 1 1 calc R
O2A O 0.3592(2) 0.62206(16) 0.94048(17) 0.0346(4) Uani 1 1 d .
H2A H 0.4355 0.6256 0.9388 0.052 Uiso 1 1 calc R
O3A O 0.7598(2) -0.04571(16) 0.75085(16) 0.0393(5) Uani 1 1 d .
O4A O 0.76460(17) 0.11952(14) 0.84570(13) 0.0248(3) Uani 1 1 d .
O5A O 1.0573(4) 0.6919(3) 0.2371(2) 0.0769(10) Uani 1 1 d .
O6A O 0.9221(2) 0.55898(18) 0.24146(18) 0.0427(5) Uani 1 1 d .
C1S C 0.3107(6) 0.2952(5) 0.3717(5) 0.0794(14) Uani 1 1 d .
H1S1 H 0.3892 0.2684 0.3141 0.119 Uiso 1 1 calc R
H1S2 H 0.2985 0.3824 0.3751 0.119 Uiso 1 1 calc R
H1S3 H 0.2393 0.2666 0.3498 0.119 Uiso 1 1 calc R
C2S C 0.3185(4) 0.2484(4) 0.4832(4) 0.0643(11) Uani 1 1 d .
C3S C 0.8206(9) 0.7045(7) 0.5769(7) 0.129(3) Uani 1 1 d D
H3S1 H 0.8590 0.6598 0.5050 0.194 Uiso 1 1 calc R
H3S2 H 0.8824 0.7031 0.6238 0.194 Uiso 1 1 calc R
H3S3 H 0.7942 0.7871 0.5584 0.194 Uiso 1 1 calc R
C4S C 0.6995(5) 0.6447(4) 0.6484(4) 0.0800(17) Uani 1 1 d D
C5S C 0.6887(8) 0.6809(4) 0.7614(4) 0.102(2) Uani 1 1 d D
H5SA H 0.6157 0.6498 0.8131 0.153 Uiso 1 1 calc R
H5SB H 0.6771 0.7681 0.7653 0.153 Uiso 1 1 calc R
H5SC H 0.7657 0.6503 0.7852 0.153 Uiso 1 1 calc R
N1S N 0.3286(5) 0.2072(5) 0.5711(4) 0.0887(14) Uani 1 1 d .
O2S O 0.6454(4) 0.5865(3) 0.5983(3) 0.0853(11) Uani 1 1 d .
O1S O 0.4042(3) 0.5444(3) 0.5656(2) 0.0804(11) Uani 1 1 d .
H2S H 0.4712 0.5381 0.5849 0.121 Uiso 1 1 d R
H1S H 0.3357 0.5380 0.6019 0.121 Uiso 1 1 d R
C1 C 0.4647(3) 0.7850(2) 0.3718(2) 0.0305(5) Uani 1 1 d .
H1B H 0.4331 0.8145 0.4535 0.037 Uiso 1 1 calc R
C2 C 0.6086(3) 0.7730(2) 0.3390(2) 0.0316(6) Uani 1 1 d .
H2B H 0.6415 0.7138 0.3901 0.038 Uiso 1 1 calc R
H2C H 0.6370 0.8504 0.3507 0.038 Uiso 1 1 calc R
C3 C 0.6621(2) 0.7338(2) 0.2128(2) 0.0262(5) Uani 1 1 d .
H3 H 0.7553 0.7380 0.1913 0.031 Uiso 1 1 calc R
C4 C 0.6017(2) 0.81339(19) 0.13155(19) 0.0218(5) Uani 1 1 d .
C5 C 0.4591(2) 0.82857(18) 0.16394(17) 0.0187(4) Uani 1 1 d .
H5 H 0.4321 0.7479 0.1599 0.022 Uiso 1 1 calc R
C6 C 0.3999(2) 0.90907(19) 0.08107(17) 0.0192(4) Uani 1 1 d .
H6A H 0.4225 0.9906 0.0851 0.023 Uiso 1 1 calc R
H6B H 0.4362 0.8795 0.0009 0.023 Uiso 1 1 calc R
C7 C 0.2558(2) 0.91413(19) 0.10866(18) 0.0194(4) Uani 1 1 d .
H7 H 0.2321 0.8399 0.0804 0.023 Uiso 1 1 calc R
C8 C 0.1925(2) 0.9318(2) 0.23838(19) 0.0232(5) Uani 1 1 d .
H8 H 0.1074 0.9032 0.2546 0.028 Uiso 1 1 calc R
C9 C 0.2638(2) 0.8718(2) 0.32354(19) 0.0274(5) Uani 1 1 d .
H9A H 0.2291 0.9113 0.3998 0.033 Uiso 1 1 calc R
H9B H 0.2460 0.7879 0.3328 0.033 Uiso 1 1 calc R
C10 C 0.4066(2) 0.8726(2) 0.29132(18) 0.0247(5) Uani 1 1 d .
C11 C 0.1939(2) 1.02477(18) 0.05493(18) 0.0202(4) Uani 1 1 d .
C12 C 0.1726(2) 1.1157(2) 0.1528(2) 0.0232(5) Uani 1 1 d .
C13 C 0.2695(2) 1.0748(2) -0.06043(19) 0.0235(5) Uani 1 1 d .
H13A H 0.3477 1.0211 -0.0935 0.028 Uiso 1 1 calc R
H13B H 0.2923 1.1548 -0.0488 0.028 Uiso 1 1 calc R
C14 C 0.4423(3) 0.9967(2) 0.3081(2) 0.0306(5) Uani 1 1 d .
H14A H 0.3912 1.0566 0.2729 0.046 Uiso 1 1 calc R
H14B H 0.5321 0.9993 0.2710 0.046 Uiso 1 1 calc R
H14C H 0.4265 1.0135 0.3910 0.046 Uiso 1 1 calc R
C15 C 0.6740(2) 0.8632(2) 0.0403(2) 0.0299(5) Uani 1 1 d .
H15A H 0.6360 0.9127 -0.0104 0.036 Uiso 1 1 calc R
H15B H 0.7634 0.8491 0.0259 0.036 Uiso 1 1 calc R
C1' C 0.1613(2) 0.9538(2) -0.16535(19) 0.0221(5) Uani 1 1 d .
C2' C 0.1766(2) 1.0812(2) -0.1405(2) 0.0258(5) Uani 1 1 d .
H2' H 0.1971 1.1335 -0.2099 0.031 Uiso 1 1 calc R
C3' C 0.0512(2) 1.1193(2) -0.0532(2) 0.0280(5) Uani 1 1 d .
H3'1 H -0.0224 1.1229 -0.0875 0.034 Uiso 1 1 calc R
H3'2 H 0.0507 1.1955 -0.0141 0.034 Uiso 1 1 calc R
C4' C 0.0616(2) 1.0101(2) 0.02594(19) 0.0222(5) Uani 1 1 d .
C5' C 0.0933(2) 0.9096(2) -0.06592(18) 0.0214(4) Uani 1 1 d .
C6' C 0.0578(2) 0.7859(2) -0.03801(18) 0.0216(4) Uani 1 1 d .
H6'1 H -0.0179 0.7902 0.0279 0.026 Uiso 1 1 calc R
H6'2 H 0.1277 0.7370 -0.0137 0.026 Uiso 1 1 calc R
C7' C 0.0303(2) 0.7255(2) -0.14019(18) 0.0224(5) Uani 1 1 d .
H7' H -0.0345 0.7793 -0.1688 0.027 Uiso 1 1 calc R
C8' C 0.1471(2) 0.6985(2) -0.24090(19) 0.0243(5) Uani 1 1 d .
H8' H 0.2227 0.6743 -0.2095 0.029 Uiso 1 1 calc R
C9' C 0.1741(3) 0.7996(2) -0.32574(19) 0.0272(5) Uani 1 1 d .
H9'1 H 0.0940 0.8353 -0.3431 0.033 Uiso 1 1 calc R
H9'2 H 0.2314 0.7674 -0.3990 0.033 Uiso 1 1 calc R
C10B C 0.7559(2) 0.2814(2) 0.32016(19) 0.0261(5) Uani 1 1 d .
H10B H 0.7440 0.2209 0.2655 0.031 Uiso 1 1 calc R
C10' C 0.2346(2) 0.8970(2) -0.27994(19) 0.0247(5) Uani 1 1 d .
H10' H 0.2401 0.9624 -0.3385 0.030 Uiso 1 1 calc R
C11' C -0.0143(2) 0.6039(2) -0.1192(2) 0.0258(5) Uani 1 1 d .
C12' C 0.0339(3) 0.5368(2) -0.2308(2) 0.0308(5) Uani 1 1 d .
C13' C -0.0771(3) 0.5540(3) -0.0244(2) 0.0339(6) Uani 1 1 d .
H13C H -0.0926 0.4734 -0.0260 0.041 Uiso 1 1 calc R
H13D H -0.1066 0.5987 0.0454 0.041 Uiso 1 1 calc R
C13B C 1.1145(7) 0.5577(5) 0.4387(4) 0.092(2) Uani 1 1 d .
H13E H 1.1436 0.6339 0.4296 0.111 Uiso 1 1 calc R
H13F H 1.1336 0.5054 0.4972 0.111 Uiso 1 1 calc R
C14' C 0.3712(3) 0.8537(2) -0.2753(2) 0.0318(5) Uani 1 1 d .
H14D H 0.4141 0.9221 -0.2648 0.048 Uiso 1 1 calc R
H14E H 0.4162 0.8126 -0.3478 0.048 Uiso 1 1 calc R
H14F H 0.3706 0.7987 -0.2103 0.048 Uiso 1 1 calc R
C15' C -0.0521(2) 1.0017(2) 0.1270(2) 0.0285(5) Uani 1 1 d .
H15C H -0.1281 1.0025 0.0981 0.043 Uiso 1 1 calc R
H15D H -0.0623 1.0697 0.1791 0.043 Uiso 1 1 calc R
H15E H -0.0394 0.9275 0.1692 0.043 Uiso 1 1 calc R
C1'A C 0.8113(2) 0.2129(2) 0.41010(18) 0.0231(5) Uani 1 1 d .
C2'A C 0.7701(3) 0.0922(2) 0.45008(19) 0.0258(5) Uani 1 1 d .
H2'A H 0.7432 0.0466 0.3916 0.031 Uiso 1 1 calc R
C3'A C 0.8867(3) 0.0340(2) 0.4870(2) 0.0297(6) Uani 1 1 d .
H3'3 H 0.9621 0.0197 0.4212 0.036 Uiso 1 1 calc R
H3'4 H 0.8717 -0.0404 0.5311 0.036 Uiso 1 1 calc R
C4'A C 0.8925(2) 0.1393(2) 0.56423(19) 0.0245(5) Uani 1 1 d .
C5'A C 0.8838(2) 0.2418(2) 0.47858(18) 0.0238(5) Uani 1 1 d .
C6'A C 0.9446(3) 0.3526(2) 0.48507(19) 0.0303(5) Uani 1 1 d .
H6'3 H 1.0197 0.3314 0.5165 0.036 Uiso 1 1 calc R
H6'4 H 0.8843 0.4092 0.5400 0.036 Uiso 1 1 calc R
C7'A C 0.9852(3) 0.4147(2) 0.3691(2) 0.0288(5) Uani 1 1 d .
H7'A H 1.0447 0.3565 0.3138 0.035 Uiso 1 1 calc R
C8'A C 0.8761(3) 0.4605(2) 0.3163(2) 0.0277(5) Uani 1 1 d .
H8'A H 0.8016 0.4922 0.3792 0.033 Uiso 1 1 calc R
C9'A C 0.8367(2) 0.3701(2) 0.24567(18) 0.0245(5) Uani 1 1 d .
H9'3 H 0.9135 0.3253 0.1962 0.029 Uiso 1 1 calc R
H9'4 H 0.7882 0.4125 0.1940 0.029 Uiso 1 1 calc R
C1A C 0.5194(3) 0.4410(2) 1.05497(19) 0.0270(5) Uani 1 1 d .
H1A1 H 0.5490 0.4157 1.1257 0.032 Uiso 1 1 calc R
C2A C 0.3761(3) 0.4718(2) 1.08937(19) 0.0307(6) Uani 1 1 d .
H2A1 H 0.3532 0.5383 1.1459 0.037 Uiso 1 1 calc R
H2A2 H 0.3366 0.4021 1.1270 0.037 Uiso 1 1 calc R
C3A C 0.3251(3) 0.5077(2) 0.9832(2) 0.0293(5) Uani 1 1 d .
H3A H 0.2308 0.5136 1.0074 0.035 Uiso 1 1 calc R
C4A C 0.3717(2) 0.4134(2) 0.88805(19) 0.0239(5) Uani 1 1 d .
C5A C 0.5135(2) 0.37919(19) 0.85543(18) 0.0205(4) Uani 1 1 d .
H5A H 0.5520 0.4532 0.8260 0.025 Uiso 1 1 calc R
C6A C 0.5603(2) 0.28654(19) 0.75782(18) 0.0212(4) Uani 1 1 d .
H6A1 H 0.5258 0.3138 0.6911 0.025 Uiso 1 1 calc R
H6A2 H 0.5277 0.2103 0.7850 0.025 Uiso 1 1 calc R
C7A C 0.7053(2) 0.26528(19) 0.71778(18) 0.0205(4) Uani 1 1 d .
H7A H 0.7378 0.3335 0.6693 0.025 Uiso 1 1 calc R
C8A C 0.7675(2) 0.2470(2) 0.81986(19) 0.0224(5) Uani 1 1 d .
H8A H 0.8578 0.2620 0.7921 0.027 Uiso 1 1 calc R
C9A C 0.7074(2) 0.3223(2) 0.92736(19) 0.0236(5) Uani 1 1 d .
H9A1 H 0.7371 0.4018 0.9143 0.028 Uiso 1 1 calc R
H9A2 H 0.7389 0.2854 0.9926 0.028 Uiso 1 1 calc R
C10A C 0.5630(2) 0.33958(19) 0.96408(18) 0.0210(4) Uani 1 1 d .
C11A C 0.7541(2) 0.14710(19) 0.65024(19) 0.0226(5) Uani 1 1 d .
C12A C 0.7591(3) 0.0602(2) 0.75089(19) 0.0268(5) Uani 1 1 d .
C13A C 0.6740(2) 0.1077(2) 0.57032(19) 0.0259(5) Uani 1 1 d .
H13G H 0.6027 0.1694 0.5676 0.031 Uiso 1 1 calc R
H13H H 0.6403 0.0319 0.5971 0.031 Uiso 1 1 calc R
C14A C 0.5123(2) 0.2260(2) 1.01953(19) 0.0243(5) Uani 1 1 d .
H14G H 0.5432 0.1595 0.9649 0.036 Uiso 1 1 calc R
H14H H 0.4197 0.2376 1.0392 0.036 Uiso 1 1 calc R
H14I H 0.5416 0.2083 1.0900 0.036 Uiso 1 1 calc R
C15A C 0.2908(3) 0.3688(2) 0.8407(2) 0.0301(5) Uani 1 1 d .
H15F H 0.3204 0.3104 0.7813 0.036 Uiso 1 1 calc R
H15G H 0.2029 0.3950 0.8661 0.036 Uiso 1 1 calc R
C11B C 1.0476(4) 0.5247(3) 0.3701(2) 0.0465(8) Uani 1 1 d .
C12B C 1.0151(4) 0.6035(3) 0.2772(3) 0.0505(8) Uani 1 1 d .
C14B C 0.6231(3) 0.3427(3) 0.3781(3) 0.0398(6) Uani 1 1 d .
H14J H 0.5690 0.2825 0.4142 0.060 Uiso 1 1 calc R
H14K H 0.5867 0.3862 0.3196 0.060 Uiso 1 1 calc R
H14L H 0.6291 0.3986 0.4374 0.060 Uiso 1 1 calc R
C15B C 1.0059(2) 0.1266(2) 0.6167(2) 0.0308(5) Uani 1 1 d .
H15H H 1.0834 0.1074 0.5555 0.046 Uiso 1 1 calc R
H15I H 0.9978 0.0627 0.6742 0.046 Uiso 1 1 calc R
H15J H 1.0096 0.2017 0.6542 0.046 Uiso 1 1 calc R
H1 H 0.417(4) 0.622(4) 0.431(4) 0.054(11) Uiso 1 1 d .

loop_
_atom_site_aniso_label
_atom_site_aniso_U_11
_atom_site_aniso_U_22
_atom_site_aniso_U_33
_atom_site_aniso_U_23
_atom_site_aniso_U_13
_atom_site_aniso_U_12
O1 0.0433(12) 0.0359(9) 0.0363(10) 0.0150(8) -0.0128(8) -0.0094(8)
O2 0.0358(10) 0.0233(8) 0.0356(9) 0.0002(6) -0.0163(7) 0.0011(7)
O3 0.0338(10) 0.0219(8) 0.0370(9) -0.0056(6) -0.0095(7) 0.0010(7)
O4 0.0262(9) 0.0261(8) 0.0224(7) -0.0059(6) -0.0028(6) 0.0021(7)
O5 0.0632(15) 0.0409(11) 0.0316(9) -0.0062(8) -0.0113(9) -0.0244(10)
O6 0.0452(12) 0.0333(9) 0.0209(7) -0.0068(6) -0.0021(7) -0.0127(8)
O1A 0.0450(12) 0.0249(8) 0.0283(8) -0.0029(6) -0.0109(8) -0.0108(8)
O2A 0.0410(11) 0.0216(8) 0.0384(9) 0.0007(7) -0.0067(8) 0.0010(8)
O3A 0.0636(14) 0.0212(9) 0.0301(9) 0.0044(6) -0.0056(9) -0.0061(9)
O4A 0.0297(9) 0.0218(8) 0.0229(7) 0.0041(6) -0.0070(6) -0.0030(7)
O5A 0.137(3) 0.0555(16) 0.0565(15) 0.0298(12) -0.0384(18) -0.0588(18)
O6A 0.0608(15) 0.0315(9) 0.0401(10) 0.0149(8) -0.0188(10) -0.0127(9)
C1S 0.090(4) 0.064(3) 0.096(3) -0.002(2) -0.049(3) 0.004(2)
C2S 0.047(2) 0.078(3) 0.065(3) -0.017(2) -0.0050(17) -0.0141(19)
C3S 0.167(9) 0.100(5) 0.100(5) -0.025(4) 0.026(5) -0.050(5)
C4S 0.110(4) 0.070(2) 0.066(2) -0.031(2) -0.058(3) 0.050(3)
C5S 0.205(8) 0.050(2) 0.076(3) 0.020(2) -0.069(4) -0.046(3)
N1S 0.080(3) 0.133(4) 0.052(2) -0.007(2) 0.0015(19) -0.042(3)
O2S 0.130(3) 0.0698(19) 0.0657(18) -0.0117(15) -0.046(2) 0.002(2)
O1S 0.077(2) 0.0676(17) 0.0602(15) 0.0358(13) 0.0317(14) 0.0262(16)
C1 0.0400(15) 0.0321(12) 0.0205(10) 0.0029(9) -0.0122(10) 0.0000(11)
C2 0.0425(16) 0.0288(12) 0.0298(12) 0.0012(9) -0.0220(11) -0.0012(11)
C3 0.0254(12) 0.0243(11) 0.0330(12) 0.0009(9) -0.0157(10) -0.0018(9)
C4 0.0225(12) 0.0213(10) 0.0237(10) -0.0027(8) -0.0103(9) -0.0004(9)
C5 0.0213(11) 0.0184(9) 0.0173(9) 0.0020(7) -0.0072(8) -0.0012(8)
C6 0.0182(11) 0.0230(10) 0.0157(9) 0.0017(7) -0.0048(8) 0.0002(8)
C7 0.0195(11) 0.0198(9) 0.0194(10) 0.0012(7) -0.0059(8) -0.0026(8)
C8 0.0205(11) 0.0248(11) 0.0218(10) 0.0006(8) -0.0005(8) -0.0020(9)
C9 0.0288(13) 0.0323(12) 0.0180(10) 0.0031(8) -0.0012(9) -0.0023(10)
C10 0.0301(13) 0.0266(11) 0.0177(10) -0.0002(8) -0.0079(9) 0.0000(10)
C11 0.0205(11) 0.0185(10) 0.0221(10) -0.0011(8) -0.0079(8) 0.0020(8)
C12 0.0175(11) 0.0248(11) 0.0275(10) -0.0039(9) -0.0061(8) -0.0011(9)
C13 0.0270(13) 0.0211(10) 0.0250(10) 0.0041(8) -0.0108(9) -0.0054(9)
C14 0.0390(15) 0.0279(12) 0.0283(11) -0.0045(9) -0.0156(10) -0.0016(11)
C15 0.0171(12) 0.0373(13) 0.0339(12) 0.0062(10) -0.0050(9) -0.0023(10)
C1' 0.0224(12) 0.0231(10) 0.0238(10) 0.0012(8) -0.0112(9) -0.0032(9)
C2' 0.0320(14) 0.0221(11) 0.0272(11) 0.0030(8) -0.0152(10) -0.0032(9)
C3' 0.0263(13) 0.0235(11) 0.0381(12) -0.0018(9) -0.0181(10) 0.0028(9)
C4' 0.0174(11) 0.0221(10) 0.0275(11) -0.0040(8) -0.0071(9) 0.0005(8)
C5' 0.0200(11) 0.0236(11) 0.0214(10) -0.0014(8) -0.0082(8) 0.0007(9)
C6' 0.0204(11) 0.0235(10) 0.0213(10) -0.0030(8) -0.0052(8) -0.0030(9)
C7' 0.0200(11) 0.0264(11) 0.0223(10) -0.0021(8) -0.0078(9) -0.0030(9)
C8' 0.0285(13) 0.0261(11) 0.0197(10) -0.0031(8) -0.0067(9) -0.0063(9)
C9' 0.0339(14) 0.0320(12) 0.0172(10) 0.0006(8) -0.0085(9) -0.0051(10)
C10B 0.0289(13) 0.0271(11) 0.0225(10) -0.0003(8) -0.0070(9) -0.0025(10)
C10' 0.0285(13) 0.0269(10) 0.0197(10) 0.0047(8) -0.0076(9) -0.0051(9)
C11' 0.0251(12) 0.0296(11) 0.0254(11) -0.0040(9) -0.0091(9) -0.0066(10)
C12' 0.0404(15) 0.0302(12) 0.0247(11) -0.0015(9) -0.0102(10) -0.0103(11)
C13' 0.0346(15) 0.0392(13) 0.0297(12) -0.0025(10) -0.0048(10) -0.0170(11)
C13B 0.167(6) 0.094(3) 0.055(2) 0.041(2) -0.066(3) -0.097(4)
C14' 0.0290(14) 0.0415(13) 0.0237(11) -0.0027(9) -0.0043(9) -0.0036(11)
C15' 0.0193(12) 0.0304(11) 0.0342(12) -0.0120(9) -0.0042(9) 0.0014(10)
C1'A 0.0262(12) 0.0210(10) 0.0189(9) -0.0009(8) -0.0006(8) -0.0004(9)
C2'A 0.0329(14) 0.0218(10) 0.0205(10) -0.0033(8) -0.0012(9) -0.0044(9)
C3'A 0.0366(15) 0.0221(11) 0.0246(11) -0.0011(8) -0.0003(10) 0.0045(10)
C4'A 0.0246(12) 0.0243(11) 0.0217(10) 0.0035(8) -0.0022(9) 0.0004(9)
C5'A 0.0253(12) 0.0264(11) 0.0180(9) 0.0032(8) -0.0035(8) -0.0007(9)
C6'A 0.0417(15) 0.0353(12) 0.0174(10) 0.0046(9) -0.0089(10) -0.0156(11)
C7'A 0.0340(14) 0.0342(12) 0.0202(10) 0.0047(9) -0.0072(9) -0.0121(11)
C8'A 0.0352(14) 0.0212(10) 0.0241(10) 0.0036(8) -0.0034(10) -0.0023(10)
C9'A 0.0295(13) 0.0266(11) 0.0170(9) 0.0024(8) -0.0063(8) -0.0009(9)
C1A 0.0366(14) 0.0254(11) 0.0199(10) 0.0014(8) -0.0071(9) -0.0072(10)
C2A 0.0360(15) 0.0291(11) 0.0230(11) -0.0037(9) -0.0011(10) -0.0008(11)
C3A 0.0289(13) 0.0249(11) 0.0302(11) 0.0001(9) -0.0019(10) 0.0012(10)
C4A 0.0258(13) 0.0207(10) 0.0229(10) 0.0043(8) -0.0033(9) -0.0005(9)
C5A 0.0252(12) 0.0178(9) 0.0196(9) 0.0025(7) -0.0071(8) -0.0037(8)
C6A 0.0228(12) 0.0225(10) 0.0201(9) 0.0006(8) -0.0079(8) -0.0038(9)
C7A 0.0226(12) 0.0187(10) 0.0196(9) 0.0016(7) -0.0042(8) -0.0024(8)
C8A 0.0232(12) 0.0201(10) 0.0245(10) 0.0029(8) -0.0070(9) -0.0033(9)
C9A 0.0271(13) 0.0246(10) 0.0223(10) 0.0017(8) -0.0109(9) -0.0057(9)
C10A 0.0274(12) 0.0188(10) 0.0179(9) 0.0014(8) -0.0070(8) -0.0046(9)
C11A 0.0271(13) 0.0189(10) 0.0204(10) 0.0017(8) -0.0036(8) -0.0023(9)
C12A 0.0334(13) 0.0231(11) 0.0219(11) 0.0022(8) -0.0034(9) -0.0030(10)
C13A 0.0285(13) 0.0262(11) 0.0222(10) -0.0012(8) -0.0022(9) -0.0083(10)
C14A 0.0270(12) 0.0255(11) 0.0218(10) 0.0040(8) -0.0082(9) -0.0053(9)
C15A 0.0268(13) 0.0284(11) 0.0355(12) 0.0028(9) -0.0104(10) 0.0003(10)
C11B 0.073(2) 0.0510(17) 0.0256(12) 0.0129(11) -0.0176(13) -0.0377(16)
C12B 0.083(3) 0.0412(16) 0.0330(14) 0.0089(12) -0.0158(15) -0.0278(16)
C14B 0.0229(14) 0.0523(16) 0.0418(14) 0.0135(12) -0.0070(11) -0.0002(12)
C15B 0.0232(13) 0.0389(13) 0.0267(11) 0.0102(9) -0.0038(9) 0.0025(10)

loop_
_atom_type_symbol
_atom_type_description
_atom_type_scat_dispersion_real
_atom_type_scat_dispersion_imag
_atom_type_scat_source
C C 0.0181 0.0091 'International Tables Vol C Tables 4.2.6.8 and 6.1.1.4'
H H 0.0000 0.0000 'International Tables Vol C Tables 4.2.6.8 and 6.1.1.4'
O O 0.0492 0.0322 'International Tables Vol C Tables 4.2.6.8 and 6.1.1.4'
N N 0.0311 0.0180 'International Tables Vol C Tables 4.2.6.8 and 6.1.1.4'

loop_
_geom_angle_atom_site_label_1
_geom_angle_atom_site_label_2
_geom_angle_atom_site_label_3
_geom_angle
C1 O1 H1 116(3)
C3 O2 H2 109.5
C12 O4 C8 109.54(16)
C12' O6 C8' 110.04(18)
C1A O1A H1A 109.5
C3A O2A H2A 109.5
C12A O4A C8A 110.02(17)
C12B O6A C8'A 110.5(2)
C2S C1S H1S1 109.5
C2S C1S H1S2 109.5
H1S1 C1S H1S2 109.5
C2S C1S H1S3 109.5
H1S1 C1S H1S3 109.5
H1S2 C1S H1S3 109.5
N1S C2S C1S 177.2(5)
C4S C3S H3S1 109.5
C4S C3S H3S2 109.5
H3S1 C3S H3S2 109.5
C4S C3S H3S3 109.5
H3S1 C3S H3S3 109.5
H3S2 C3S H3S3 109.5
O2S C4S C5S 137.8(6)
O2S C4S C3S 119.7(5)
C5S C4S C3S 102.5(5)
C4S C5S H5SA 109.5
C4S C5S H5SB 109.5
H5SA C5S H5SB 109.5
C4S C5S H5SC 109.5
H5SA C5S H5SC 109.5
H5SB C5S H5SC 109.5
H2S O1S H1S 130.4
O1 C1 C2 108.8(2)
O1 C1 C10 108.9(2)
C2 C1 C10 112.1(2)
O1 C1 H1B 109.0
C2 C1 H1B 109.0
C10 C1 H1B 109.0
C1 C2 C3 111.3(2)
C1 C2 H2B 109.4
C3 C2 H2B 109.4
C1 C2 H2C 109.4
C3 C2 H2C 109.4
H2B C2 H2C 108.0
O2 C3 C4 109.45(18)
O2 C3 C2 109.2(2)
C4 C3 C2 111.42(19)
O2 C3 H3 108.9
C4 C3 H3 108.9
C2 C3 H3 108.9
C15 C4 C5 125.2(2)
C15 C4 C3 120.2(2)
C5 C4 C3 114.6(2)
C4 C5 C6 113.81(18)
C4 C5 C10 110.83(18)
C6 C5 C10 110.97(16)
C4 C5 H5 106.9
C6 C5 H5 106.9
C10 C5 H5 106.9
C7 C6 C5 113.05(18)
C7 C6 H6A 109.0
C5 C6 H6A 109.0
C7 C6 H6B 109.0
C5 C6 H6B 109.0
H6A C6 H6B 107.8
C6 C7 C8 112.96(18)
C6 C7 C11 112.23(18)
C8 C7 C11 101.90(17)
C6 C7 H7 109.8
C8 C7 H7 109.8
C11 C7 H7 109.8
O4 C8 C9 110.18(19)
O4 C8 C7 104.17(17)
C9 C8 C7 117.03(19)
O4 C8 H8 108.4
C9 C8 H8 108.4
C7 C8 H8 108.4
C10 C9 C8 116.4(2)
C10 C9 H9A 108.2
C8 C9 H9A 108.2
C10 C9 H9B 108.2
C8 C9 H9B 108.2
H9A C9 H9B 107.3
C9 C10 C14 111.4(2)
C9 C10 C1 108.7(2)
C14 C10 C1 107.8(2)
C9 C10 C5 108.38(19)
C14 C10 C5 111.6(2)
C1 C10 C5 108.83(17)
C12 C11 C7 100.68(16)
C12 C11 C13 110.39(19)
C7 C11 C13 118.52(18)
C12 C11 C4' 109.66(17)
C7 C11 C4' 115.60(19)
C13 C11 C4' 102.03(17)
O3 C12 O4 120.0(2)
O3 C12 C11 128.6(2)
O4 C12 C11 111.39(18)
C11 C13 C2' 103.77(19)
C11 C13 H13A 111.0
C2' C13 H13A 111.0
C11 C13 H13B 111.0
C2' C13 H13B 111.0
H13A C13 H13B 109.0
C10 C14 H14A 109.5
C10 C14 H14B 109.5
H14A C14 H14B 109.5
C10 C14 H14C 109.5
H14A C14 H14C 109.5
H14B C14 H14C 109.5
C4 C15 H15A 120.0
C4 C15 H15B 120.0
H15A C15 H15B 120.0
C5' C1' C10' 133.1(2)
C5' C1' C2' 107.01(19)
C10' C1' C2' 119.2(2)
C1' C2' C3' 101.2(2)
C1' C2' C13 106.77(17)
C3' C2' C13 100.57(18)
C1' C2' H2' 115.5
C3' C2' H2' 115.5
C13 C2' H2' 115.5
C2' C3' C4' 94.57(17)
C2' C3' H3'1 112.8
C4' C3' H3'1 112.8
C2' C3' H3'2 112.8
C4' C3' H3'2 112.8
H3'1 C3' H3'2 110.3
C15' C4' C3' 115.20(19)
C15' C4' C5' 117.0(2)
C3' C4' C5' 99.66(17)
C15' C4' C11 117.64(18)
C3' C4' C11 99.62(19)
C5' C4' C11 104.88(17)
C1' C5' C6' 130.09(19)
C1' C5' C4' 107.3(2)
C6' C5' C4' 122.52(19)
C5' C6' C7' 112.75(18)
C5' C6' H6'1 109.0
C7' C6' H6'1 109.0
C5' C6' H6'2 109.0
C7' C6' H6'2 109.0
H6'1 C6' H6'2 107.8
C11' C7' C6' 117.04(19)
C11' C7' C8' 100.97(18)
C6' C7' C8' 113.3(2)
C11' C7' H7' 108.4
C6' C7' H7' 108.4
C8' C7' H7' 108.4
O6 C8' C9' 108.60(18)
O6 C8' C7' 105.3(2)
C9' C8' C7' 114.9(2)
O6 C8' H8' 109.3
C9' C8' H8' 109.3
C7' C8' H8' 109.3
C8' C9' C10' 112.83(18)
C8' C9' H9'1 109.0
C10' C9' H9'1 109.0
C8' C9' H9'2 109.0
C10' C9' H9'2 109.0
H9'1 C9' H9'2 107.8
C1'A C10B C14B 109.5(2)
C1'A C10B C9'A 116.8(2)
C14B C10B C9'A 110.9(2)
C1'A C10B H10B 106.4
C14B C10B H10B 106.4
C9'A C10B H10B 106.4
C1' C10' C9' 116.2(2)
C1' C10' C14' 110.12(18)
C9' C10' C14' 111.4(2)
C1' C10' H10' 106.1
C9' C10' H10' 106.1
C14' C10' H10' 106.1
C13' C11' C12' 121.8(2)
C13' C11' C7' 131.5(2)
C12' C11' C7' 106.6(2)
O5 C12' O6 121.9(2)
O5 C12' C11' 129.4(3)
O6 C12' C11' 108.7(2)
C11' C13' H13C 120.0
C11' C13' H13D 120.0
H13C C13' H13D 120.0
C11B C13B H13E 120.0
C11B C13B H13F 120.0
H13E C13B H13F 120.0
C10' C14' H14D 109.5
C10' C14' H14E 109.5
H14D C14' H14E 109.5
C10' C14' H14F 109.5
H14D C14' H14F 109.5
H14E C14' H14F 109.5
C4' C15' H15C 109.5
C4' C15' H15D 109.5
H15C C15' H15D 109.5
C4' C15' H15E 109.5
H15C C15' H15E 109.5
H15D C15' H15E 109.5
C5'A C1'A C10B 132.9(2)
C5'A C1'A C2'A 106.90(19)
C10B C1'A C2'A 119.7(2)
C1'A C2'A C3'A 100.6(2)
C1'A C2'A C13A 108.59(17)
C3'A C2'A C13A 99.94(18)
C1'A C2'A H2'A 115.2
C3'A C2'A H2'A 115.2
C13A C2'A H2'A 115.2
C2'A C3'A C4'A 94.44(17)
C2'A C3'A H3'3 112.8
C4'A C3'A H3'3 112.8
C2'A C3'A H3'4 112.8
C4'A C3'A H3'4 112.8
H3'3 C3'A H3'4 110.3
C15B C4'A C5'A 116.8(2)
C15B C4'A C3'A 114.7(2)
C5'A C4'A C3'A 99.44(17)
C15B C4'A C11A 118.22(18)
C5'A C4'A C11A 104.68(17)
C3'A C4'A C11A 100.10(19)
C1'A C5'A C6'A 131.3(2)
C1'A C5'A C4'A 107.6(2)
C6'A C5'A C4'A 121.0(2)
C5'A C6'A C7'A 114.00(19)
C5'A C6'A H6'3 108.8
C7'A C6'A H6'3 108.8
C5'A C6'A H6'4 108.8
C7'A C6'A H6'4 108.8
H6'3 C6'A H6'4 107.6
C11B C7'A C8'A 101.6(2)
C11B C7'A C6'A 116.4(2)
C8'A C7'A C6'A 113.8(2)
C11B C7'A H7'A 108.2
C8'A C7'A H7'A 108.2
C6'A C7'A H7'A 108.2
O6A C8'A C9'A 109.56(19)
O6A C8'A C7'A 104.4(2)
C9'A C8'A C7'A 114.91(19)
O6A C8'A H8'A 109.3
C9'A C8'A H8'A 109.3
C7'A C8'A H8'A 109.3
C8'A C9'A C10B 113.29(18)
C8'A C9'A H9'3 108.9
C10B C9'A H9'3 108.9
C8'A C9'A H9'4 108.9
C10B C9'A H9'4 108.9
H9'3 C9'A H9'4 107.7
O1A C1A C2A 108.90(19)
O1A C1A C10A 109.01(18)
C2A C1A C10A 112.6(2)
O1A C1A H1A1 108.8
C2A C1A H1A1 108.8
C10A C1A H1A1 108.8
C1A C2A C3A 110.91(19)
C1A C2A H2A1 109.5
C3A C2A H2A1 109.5
C1A C2A H2A2 109.5
C3A C2A H2A2 109.5
H2A1 C2A H2A2 108.0
O2A C3A C4A 110.7(2)
O2A C3A C2A 111.1(2)
C4A C3A C2A 110.95(19)
O2A C3A H3A 108.0
C4A C3A H3A 108.0
C2A C3A H3A 108.0
C15A C4A C5A 125.1(2)
C15A C4A C3A 120.4(2)
C5A C4A C3A 114.5(2)
C4A C5A C6A 114.39(19)
C4A C5A C10A 111.05(18)
C6A C5A C10A 111.30(16)
C4A C5A H5A 106.5
C6A C5A H5A 106.5
C10A C5A H5A 106.5
C5A C6A C7A 112.62(18)
C5A C6A H6A1 109.1
C7A C6A H6A1 109.1
C5A C6A H6A2 109.1
C7A C6A H6A2 109.1
H6A1 C6A H6A2 107.8
C8A C7A C6A 112.31(18)
C8A C7A C11A 101.55(16)
C6A C7A C11A 112.88(19)
C8A C7A H7A 109.9
C6A C7A H7A 109.9
C11A C7A H7A 109.9
O4A C8A C9A 111.09(18)
O4A C8A C7A 103.46(18)
C9A C8A C7A 117.00(18)
O4A C8A H8A 108.3
C9A C8A H8A 108.3
C7A C8A H8A 108.3
C8A C9A C10A 116.49(19)
C8A C9A H9A1 108.2
C10A C9A H9A1 108.2
C8A C9A H9A2 108.2
C10A C9A H9A2 108.2
H9A1 C9A H9A2 107.3
C9A C10A C14A 110.68(18)
C9A C10A C1A 108.85(19)
C14A C10A C1A 108.20(18)
C9A C10A C5A 107.98(18)
C14A C10A C5A 112.91(19)
C1A C10A C5A 108.11(17)
C12A C11A C7A 100.46(16)
C12A C11A C13A 112.5(2)
C7A C11A C13A 117.17(19)
C12A C11A C4'A 108.41(18)
C7A C11A C4'A 116.41(19)
C13A C11A C4'A 102.03(17)
O3A C12A O4A 121.6(2)
O3A C12A C11A 128.0(2)
O4A C12A C11A 110.37(19)
C11A C13A C2'A 103.37(19)
C11A C13A H13G 111.1
C2'A C13A H13G 111.1
C11A C13A H13H 111.1
C2'A C13A H13H 111.1
H13G C13A H13H 109.1
C10A C14A H14G 109.5
C10A C14A H14H 109.5
H14G C14A H14H 109.5
C10A C14A H14I 109.5
H14G C14A H14I 109.5
H14H C14A H14I 109.5
C4A C15A H15F 120.0
C4A C15A H15G 120.0
H15F C15A H15G 120.0
C13B C11B C12B 122.0(3)
C13B C11B C7'A 131.0(3)
C12B C11B C7'A 106.9(3)
O5A C12B O6A 122.2(3)
O5A C12B C11B 129.8(4)
O6A C12B C11B 108.0(3)
C10B C14B H14J 109.5
C10B C14B H14K 109.5
H14J C14B H14K 109.5
C10B C14B H14L 109.5
H14J C14B H14L 109.5
H14K C14B H14L 109.5
C4'A C15B H15H 109.5
C4'A C15B H15I 109.5
H15H C15B H15I 109.5
C4'A C15B H15J 109.5
H15H C15B H15J 109.5
H15I C15B H15J 109.5

loop_
_geom_bond_atom_site_label_1
_geom_bond_atom_site_label_2
_geom_bond_distance
O1 C1 1.443(3)
O1 H1 0.94(5)
O2 C3 1.445(3)
O2 H2 0.8400
O3 C12 1.207(3)
O4 C12 1.348(3)
O4 C8 1.470(3)
O5 C12' 1.197(3)
O6 C12' 1.358(4)
O6 C8' 1.472(3)
O1A C1A 1.439(3)
O1A H1A 0.8400
O2A C3A 1.437(3)
O2A H2A 0.8400
O3A C12A 1.197(3)
O4A C12A 1.348(3)
O4A C8A 1.469(3)
O5A C12B 1.193(4)
O6A C12B 1.355(5)
O6A C8'A 1.467(3)
C1S C2S 1.436(7)
C1S H1S1 0.9800
C1S H1S2 0.9800
C1S H1S3 0.9800
C2S N1S 1.160(7)
C3S C4S 1.608(8)
C3S H3S1 0.9800
C3S H3S2 0.9800
C3S H3S3 0.9800
C4S O2S 1.198(6)
C4S C5S 1.391(6)
C5S H5SA 0.9800
C5S H5SB 0.9800
C5S H5SC 0.9800
O1S H2S 0.8200
O1S H1S 0.7805
C1 C2 1.523(4)
C1 C10 1.552(3)
C1 H1B 1.0000
C2 C3 1.529(4)
C2 H2B 0.9900
C2 H2C 0.9900
C3 C4 1.522(3)
C3 H3 1.0000
C4 C15 1.334(4)
C4 C5 1.508(3)
C5 C6 1.535(3)
C5 C10 1.556(3)
C5 H5 1.0000
C6 C7 1.531(3)
C6 H6A 0.9900
C6 H6B 0.9900
C7 C8 1.538(3)
C7 C11 1.551(3)
C7 H7 1.0000
C8 C9 1.528(3)
C8 H8 1.0000
C9 C10 1.523(4)
C9 H9A 0.9900
C9 H9B 0.9900
C10 C14 1.535(4)
C11 C12 1.531(3)
C11 C13 1.552(3)
C11 C4' 1.606(3)
C13 C2' 1.557(3)
C13 H13A 0.9900
C13 H13B 0.9900
C14 H14A 0.9800
C14 H14B 0.9800
C14 H14C 0.9800
C15 H15A 0.9500
C15 H15B 0.9500
C1' C5' 1.354(3)
C1' C10' 1.517(3)
C1' C2' 1.518(3)
C2' C3' 1.528(4)
C2' H2' 1.0000
C3' C4' 1.545(3)
C3' H3'1 0.9900
C3' H3'2 0.9900
C4' C15' 1.517(3)
C4' C5' 1.548(3)
C5' C6' 1.504(3)
C6' C7' 1.524(3)
C6' H6'1 0.9900
C6' H6'2 0.9900
C7' C11' 1.511(3)
C7' C8' 1.530(3)
C7' H7' 1.0000
C8' C9' 1.514(3)
C8' H8' 1.0000
C9' C10' 1.533(4)
C9' H9'1 0.9900
C9' H9'2 0.9900
C10B C1'A 1.512(3)
C10B C14B 1.538(4)
C10B C9'A 1.538(3)
C10B H10B 1.0000
C10' C14' 1.537(4)
C10' H10' 1.0000
C11' C13' 1.321(4)
C11' C12' 1.494(3)
C13' H13C 0.9500
C13' H13D 0.9500
C13B C11B 1.316(5)
C13B H13E 0.9500
C13B H13F 0.9500
C14' H14D 0.9800
C14' H14E 0.9800
C14' H14F 0.9800
C15' H15C 0.9800
C15' H15D 0.9800
C15' H15E 0.9800
C1'A C5'A 1.346(4)
C1'A C2'A 1.519(3)
C2'A C3'A 1.526(4)
C2'A C13A 1.555(3)
C2'A H2'A 1.0000
C3'A C4'A 1.542(3)
C3'A H3'3 0.9900
C3'A H3'4 0.9900
C4'A C15B 1.519(3)
C4'A C5'A 1.535(3)
C4'A C11A 1.604(3)
C5'A C6'A 1.505(4)
C6'A C7'A 1.524(3)
C6'A H6'3 0.9900
C6'A H6'4 0.9900
C7'A C11B 1.495(4)
C7'A C8'A 1.521(4)
C7'A H7'A 1.0000
C8'A C9'A 1.509(3)
C8'A H8'A 1.0000
C9'A H9'3 0.9900
C9'A H9'4 0.9900
C1A C2A 1.526(4)
C1A C10A 1.547(3)
C1A H1A1 1.0000
C2A C3A 1.533(3)
C2A H2A1 0.9900
C2A H2A2 0.9900
C3A C4A 1.526(3)
C3A H3A 1.0000
C4A C15A 1.319(4)
C4A C5A 1.514(3)
C5A C6A 1.534(3)
C5A C10A 1.561(3)
C5A H5A 1.0000
C6A C7A 1.537(3)
C6A H6A1 0.9900
C6A H6A2 0.9900
C7A C8A 1.536(3)
C7A C11A 1.547(3)
C7A H7A 1.0000
C8A C9A 1.518(3)
C8A H8A 1.0000
C9A C10A 1.528(3)
C9A H9A1 0.9900
C9A H9A2 0.9900
C10A C14A 1.532(3)
C11A C12A 1.538(3)
C11A C13A 1.555(3)
C13A H13G 0.9900
C13A H13H 0.9900
C14A H14G 0.9800
C14A H14H 0.9800
C14A H14I 0.9800
C15A H15F 0.9500
C15A H15G 0.9500
C11B C12B 1.488(4)
C14B H14J 0.9800
C14B H14K 0.9800
C14B H14L 0.9800
C15B H15H 0.9800
C15B H15I 0.9800
C15B H15J 0.9800

loop_
_geom_hbond_atom_site_label_D
_geom_hbond_atom_site_label_H
_geom_hbond_atom_site_label_A
_geom_hbond_distance_DH
_geom_hbond_distance_HA
_geom_hbond_distance_DA
_geom_hbond_angle_DHA
_geom_hbond_site_symmetry_A
O2 H2 O1 0.84 1.95 2.684(3) 145.4 .
O1A H1A O2 0.84 1.89 2.708(2) 163.2 1_556
O2A H2A O1A 0.84 2.04 2.740(3) 140.7 .
C5S H5SA O1A 0.98 2.54 3.310(6) 135.0 .
C5S H5SB O3A 0.98 2.38 3.275(5) 151.2 1_565
O1S H2S O2S 0.82 2.10 2.874(6) 157.0 .
O1S H1S O6 0.78 2.37 3.108(4) 158.2 1_556
C8 H8 O5A 1.00 2.54 3.253(4) 127.8 1_455
C8' H8' O2A 1.00 2.62 3.576(3) 159.8 1_554
C7'A H7'A O3 1.00 2.49 3.474(3) 166.7 1_645
C9'A H9'4 O2 0.99 2.61 3.398(3) 136.3 .
O1 H1 O1S 0.94(5) 1.79(5) 2.730(3) 175(4) .

loop_
_geom_torsion_atom_site_label_1
_geom_torsion_atom_site_label_2
_geom_torsion_atom_site_label_3
_geom_torsion_atom_site_label_4
_geom_torsion
O1 C1 C2 C3 64.0(2)
C10 C1 C2 C3 -56.5(3)
C1 C2 C3 O2 -69.1(2)
C1 C2 C3 C4 51.9(3)
O2 C3 C4 C15 -111.1(3)
C2 C3 C4 C15 128.1(3)
O2 C3 C4 C5 68.8(2)
C2 C3 C4 C5 -52.0(3)
C15 C4 C5 C6 -0.1(3)
C3 C4 C5 C6 180.00(18)
C15 C4 C5 C10 -126.0(2)
C3 C4 C5 C10 54.1(2)
C4 C5 C6 C7 174.64(17)
C10 C5 C6 C7 -59.5(3)
C5 C6 C7 C8 45.8(2)
C5 C6 C7 C11 160.36(18)
C12 O4 C8 C9 149.5(2)
C12 O4 C8 C7 23.2(2)
C6 C7 C8 O4 86.6(2)
C11 C7 C8 O4 -34.1(2)
C6 C7 C8 C9 -35.3(3)
C11 C7 C8 C9 -155.9(2)
O4 C8 C9 C10 -79.7(2)
C7 C8 C9 C10 39.0(3)
C8 C9 C10 C14 73.7(2)
C8 C9 C10 C1 -167.6(2)
C8 C9 C10 C5 -49.4(3)
O1 C1 C10 C9 55.0(2)
C2 C1 C10 C9 175.41(19)
O1 C1 C10 C14 175.9(2)
C2 C1 C10 C14 -63.7(3)
O1 C1 C10 C5 -62.9(3)
C2 C1 C10 C5 57.5(3)
C4 C5 C10 C9 -173.21(18)
C6 C5 C10 C9 59.3(3)
C4 C5 C10 C14 63.8(2)
C6 C5 C10 C14 -63.7(3)
C4 C5 C10 C1 -55.1(3)
C6 C5 C10 C1 177.4(2)
C6 C7 C11 C12 -89.5(2)
C8 C7 C11 C12 31.6(2)
C6 C7 C11 C13 30.9(3)
C8 C7 C11 C13 152.0(2)
C6 C7 C11 C4' 152.46(18)
C8 C7 C11 C4' -86.4(2)
C8 O4 C12 O3 179.1(2)
C8 O4 C12 C11 -2.0(3)
C7 C11 C12 O3 159.2(3)
C13 C11 C12 O3 33.1(3)
C4' C11 C12 O3 -78.5(3)
C7 C11 C12 O4 -19.6(2)
C13 C11 C12 O4 -145.66(19)
C4' C11 C12 O4 102.7(2)
C12 C11 C13 C2' -117.35(19)
C7 C11 C13 C2' 127.4(2)
C4' C11 C13 C2' -0.8(2)
C5' C1' C2' C3' -33.9(2)
C10' C1' C2' C3' 154.77(19)
C5' C1' C2' C13 70.9(2)
C10' C1' C2' C13 -100.5(2)
C11 C13 C2' C1' -67.9(2)
C11 C13 C2' C3' 37.3(2)
C1' C2' C3' C4' 50.8(2)
C13 C2' C3' C4' -58.8(2)
C2' C3' C4' C15' -175.61(19)
C2' C3' C4' C5' -49.5(2)
C2' C3' C4' C11 57.55(18)
C12 C11 C4' C15' -43.4(3)
C7 C11 C4' C15' 69.5(2)
C13 C11 C4' C15' -160.43(19)
C12 C11 C4' C3' 81.8(2)
C7 C11 C4' C3' -165.30(18)
C13 C11 C4' C3' -35.25(19)
C12 C11 C4' C5' -175.44(18)
C7 C11 C4' C5' -62.5(2)
C13 C11 C4' C5' 67.5(2)
C10' C1' C5' C6' -5.6(4)
C2' C1' C5' C6' -175.2(2)
C10' C1' C5' C4' 170.3(2)
C2' C1' C5' C4' 0.7(2)
C15' C4' C5' C1' 157.0(2)
C3' C4' C5' C1' 32.2(2)
C11 C4' C5' C1' -70.6(2)
C15' C4' C5' C6' -26.7(3)
C3' C4' C5' C6' -151.5(2)
C11 C4' C5' C6' 105.7(2)
C1' C5' C6' C7' -36.1(3)
C4' C5' C6' C7' 148.5(2)
C5' C6' C7' C11' -176.2(2)
C5' C6' C7' C8' 66.9(2)
C12' O6 C8' C9' -145.9(2)
C12' O6 C8' C7' -22.3(3)
C11' C7' C8' O6 28.3(2)
C6' C7' C8' O6 154.25(18)
C11' C7' C8' C9' 147.7(2)
C6' C7' C8' C9' -86.3(2)
O6 C8' C9' C10' -165.3(2)
C7' C8' C9' C10' 77.1(3)
C5' C1' C10' C9' 39.6(3)
C2' C1' C10' C9' -151.7(2)
C5' C1' C10' C14' -88.2(3)
C2' C1' C10' C14' 80.4(3)
C8' C9' C10' C1' -56.7(3)
C8' C9' C10' C14' 70.5(3)
C6' C7' C11' C13' 27.9(4)
C8' C7' C11' C13' 151.3(3)
C6' C7' C11' C12' -148.5(2)
C8' C7' C11' C12' -25.1(2)
C8' O6 C12' O5 -175.5(3)
C8' O6 C12' C11' 6.0(3)
C13' C11' C12' O5 17.9(5)
C7' C11' C12' O5 -165.3(3)
C13' C11' C12' O6 -163.8(3)
C7' C11' C12' O6 13.0(3)
C14B C10B C1'A C5'A -91.3(3)
C9'A C10B C1'A C5'A 35.7(4)
C14B C10B C1'A C2'A 78.9(3)
C9'A C10B C1'A C2'A -154.09(19)
C5'A C1'A C2'A C3'A -34.1(2)
C10B C1'A C2'A C3'A 153.40(19)
C5'A C1'A C2'A C13A 70.3(2)
C10B C1'A C2'A C13A -102.2(2)
C1'A C2'A C3'A C4'A 51.09(19)
C13A C2'A C3'A C4'A -60.2(2)
C2'A C3'A C4'A C15B -175.5(2)
C2'A C3'A C4'A C5'A -50.0(2)
C2'A C3'A C4'A C11A 56.88(19)
C10B C1'A C5'A C6'A -4.9(4)
C2'A C1'A C5'A C6'A -175.9(2)
C10B C1'A C5'A C4'A 171.7(2)
C2'A C1'A C5'A C4'A 0.6(2)
C15B C4'A C5'A C1'A 156.5(2)
C3'A C4'A C5'A C1'A 32.5(2)
C11A C4'A C5'A C1'A -70.6(2)
C15B C4'A C5'A C6'A -26.5(3)
C3'A C4'A C5'A C6'A -150.5(2)
C11A C4'A C5'A C6'A 106.4(2)
C1'A C5'A C6'A C7'A -32.5(4)
C4'A C5'A C6'A C7'A 151.3(2)
C5'A C6'A C7'A C11B -179.4(3)
C5'A C6'A C7'A C8'A 63.0(3)
C12B O6A C8'A C9'A -147.0(3)
C12B O6A C8'A C7'A -23.5(3)
C11B C7'A C8'A O6A 28.8(2)
C6'A C7'A C8'A O6A 154.6(2)
C11B C7'A C8'A C9'A 148.8(2)
C6'A C7'A C8'A C9'A -85.3(3)
O6A C8'A C9'A C10B -164.9(2)
C7'A C8'A C9'A C10B 77.9(3)
C1'A C10B C9'A C8'A -55.1(3)
C14B C10B C9'A C8'A 71.2(3)
O1A C1A C2A C3A 63.3(2)
C10A C1A C2A C3A -57.7(3)
C1A C2A C3A O2A -71.1(2)
C1A C2A C3A C4A 52.4(3)
O2A C3A C4A C15A -108.3(3)
C2A C3A C4A C15A 127.9(3)
O2A C3A C4A C5A 71.5(3)
C2A C3A C4A C5A -52.3(3)
C15A C4A C5A C6A 1.1(3)
C3A C4A C5A C6A -178.66(19)
C15A C4A C5A C10A -125.9(2)
C3A C4A C5A C10A 54.3(2)
C4A C5A C6A C7A 173.28(17)
C10A C5A C6A C7A -59.8(2)
C5A C6A C7A C8A 47.4(2)
C5A C6A C7A C11A 161.48(17)
C12A O4A C8A C9A 150.6(2)
C12A O4A C8A C7A 24.3(2)
C6A C7A C8A O4A 84.7(2)
C11A C7A C8A O4A -36.2(2)
C6A C7A C8A C9A -37.8(3)
C11A C7A C8A C9A -158.7(2)
O4A C8A C9A C10A -77.6(2)
C7A C8A C9A C10A 40.9(3)
C8A C9A C10A C14A 74.7(2)
C8A C9A C10A C1A -166.53(18)
C8A C9A C10A C5A -49.4(2)
O1A C1A C10A C9A 54.2(2)
C2A C1A C10A C9A 175.18(18)
O1A C1A C10A C14A 174.56(19)
C2A C1A C10A C14A -64.5(2)
O1A C1A C10A C5A -62.8(3)
C2A C1A C10A C5A 58.1(2)
C4A C5A C10A C9A -172.70(18)
C6A C5A C10A C9A 58.6(2)
C4A C5A C10A C14A 64.6(2)
C6A C5A C10A C14A -64.1(3)
C4A C5A C10A C1A -55.1(2)
C6A C5A C10A C1A 176.2(2)
C8A C7A C11A C12A 34.1(2)
C6A C7A C11A C12A -86.4(2)
C8A C7A C11A C13A 156.2(2)
C6A C7A C11A C13A 35.8(3)
C8A C7A C11A C4'A -82.7(2)
C6A C7A C11A C4'A 156.86(18)
C15B C4'A C11A C12A -39.1(3)
C5'A C4'A C11A C12A -171.18(19)
C3'A C4'A C11A C12A 86.2(2)
C15B C4'A C11A C7A 73.2(3)
C5'A C4'A C11A C7A -58.9(2)
C3'A C4'A C11A C7A -161.56(18)
C15B C4'A C11A C13A -158.0(2)
C5'A C4'A C11A C13A 69.9(2)
C3'A C4'A C11A C13A -32.73(19)
C8A O4A C12A O3A 177.6(3)
C8A O4A C12A C11A -1.5(3)
C7A C11A C12A O3A 159.5(3)
C13A C11A C12A O3A 34.1(4)
C4'A C11A C12A O3A -77.9(4)
C7A C11A C12A O4A -21.4(3)
C13A C11A C12A O4A -146.8(2)
C4'A C11A C12A O4A 101.2(2)
C12A C11A C13A C2'A -120.1(2)
C7A C11A C13A C2'A 124.2(2)
C4'A C11A C13A C2'A -4.1(2)
C1'A C2'A C13A C11A -64.7(2)
C3'A C2'A C13A C11A 40.2(2)
C8'A C7'A C11B C13B 151.8(6)
C6'A C7'A C11B C13B 27.6(7)
C8'A C7'A C11B C12B -25.0(3)
C6'A C7'A C11B C12B -149.1(3)
C8'A O6A C12B O5A -171.9(4)
C8'A O6A C12B C11B 7.5(4)
C13B C11B C12B O5A 14.0(8)
C7'A C11B C12B O5A -168.8(4)
C13B C11B C12B O6A -165.2(5)
C7'A C11B C12B O6A 12.0(4)
